data_2002213
loop_
_publ_author_name
'Deiseroth, H J'
'Mueller-Buschbaum, Hk'

_publ_section_title
;
Ueber Erdalkalimetalloxogallate. V. Die Kristallstruktur von monoklinem
Ca Ga2 O4
;
_journal_name_full
;
Zeitschrift fuer Anorganische und Allgemeine Chemie
;
_journal_page_first 201
_journal_page_last 205
_journal_paper_doi 10.1002/zaac.19734020211
_journal_volume 402
_journal_year 1973
_chemical_formula_structural 'Ca Ga2 O4'
_chemical_formula_sum 'Ca Ga2 O4'
_chemical_name_systematic 'Calcium digallium oxide'
_space_group_IT_number 14
_symmetry_cell_setting monoclinic
_symmetry_Int_Tables_number 14
_symmetry_space_group_name_Hall '-P 2ybc'
_symmetry_space_group_name_H-M 'P 1 21/c 1'
_cell_angle_alpha 90
_cell_angle_beta 94.72
_cell_angle_gamma 90
_cell_formula_units_Z 8
_cell_length_a 7.992
_cell_length_b 8.83
_cell_length_c 10.585
_cell_volume 744.4
_database_code_amcsd 0015779
_exptl_crystal_density_diffrn 4.346
_refine_ls_R_factor_all 0.082
_cod_database_code 2002213
_amcsd_formula_title CaGa2O4

loop_
_space_group_symop_operation_xyz
x,y,z
-x,1/2+y,1/2-z
-x,-y,-z
x,1/2-y,1/2+z

loop_
_atom_site_label
_atom_site_type_symbol
_atom_site_symmetry_multiplicity
_atom_site_Wyckoff_symbol
_atom_site_fract_x
_atom_site_fract_y
_atom_site_fract_z
_atom_site_occupancy
_atom_site_attached_hydrogens
_atom_site_calc_flag
Ga1 Ga3+ 4 e 0.29017(28) 0.39009(27) 0.11798(22) 1. 0 d
Ga2 Ga3+ 4 e 0.69825(29) 0.40502(26) 0.10924(21) 1. 0 d
Ga3 Ga3+ 4 e 0.82427(28) 0.55424(28) 0.36079(21) 1. 0 d
Ga4 Ga3+ 4 e 0.23428(30) 0.55976(27) 0.36928(22) 1. 0 d
Ca1 Ca2+ 4 e 0.53730(54) 0.23678(50) 0.35334(40) 1. 0 d
Ca2 Ca2+ 4 e -0.00033(53) 0.21374(50) 0.37087(42) 1. 0 d
O1 O2- 4 e 0.3698(18) 0.4358(18) 0.2825(14) 1. 0 d
O2 O2- 4 e 0.7273(17) 0.4146(16) 0.4587(13) 1. 0 d
O3 O2- 4 e 0.1370(18) 0.2391(17) 0.0696(14) 1. 0 d
O4 O2- 4 e 0.4846(19) 0.3390(17) 0.0525(14) 1. 0 d
O5 O2- 4 e 0.2085(17) 0.5703(16) 0.0441(13) 1. 0 d
O6 O2- 4 e 0.7218(17) 0.5873(16) 0.1977(13) 1. 0 d
O7 O2- 4 e 0.7695(17) 0.2469(16) 0.2134(13) 1. 0 d
O8 O2- 4 e 0.0301(18) 0.4732(17) 0.3250(13) 1. 0 d

loop_
_atom_type_symbol
_atom_type_oxidation_number
Ga3+ 3.000
Ca2+ 2.000
O2- -2.000

loop_
_cod_related_entry_id
_cod_related_entry_database
_cod_related_entry_code
1 AMCSD 0015779
